data_2010321
loop_
_publ_author_name
'D\'avila, R.M.'
'Staples, R.J.'
'Fackler Jr,  J.P.'

_publ_section_title
;
 Bis(triethylphosphine)gold(I)
 bis(1,2-benzenedithiolato-<i>S</i>,<i>S</i>')gold(III),
 [Au{P(C~2~H~5~)~3~}~2~][Au(S~2~C~6~H~4~)~2~]
;
_journal_issue 12
_journal_name_full 'Acta Crystallographica Section C'
_journal_page_first 1898
_journal_page_last 1900
_journal_paper_doi 10.1107/S0108270194005780
_journal_volume 50
_journal_year 1994
_chemical_formula_sum 'C24 H38 Au2 P2 S4'
_chemical_formula_weight 910.71
_space_group_IT_number 2
_symmetry_cell_setting triclinic
_symmetry_space_group_name_Hall '-P 1'
_symmetry_space_group_name_H-M 'P -1'
_atom_type_scat_source IntTabIV
_cell_angle_alpha 86.13(3)
_cell_angle_beta 84.09(3)
_cell_angle_gamma 80.51(3)
_cell_formula_units_Z 2
_cell_length_a 9.532(4)
_cell_length_b 12.696(5)
_cell_length_c 13.116(4)
_cell_measurement_reflns_used 25
_cell_measurement_temperature 298
_cell_measurement_theta_max 15
_cell_measurement_theta_min 10
_cell_volume 1555.2(10)
_diffrn_measurement_device 'Nicolet R3m/E'
_diffrn_measurement_method \w
_diffrn_radiation_type MoK\a
_diffrn_radiation_wavelength 0.71073
_diffrn_reflns_av_R_equivalents 0.0367
_diffrn_reflns_limit_h_max 11
_diffrn_reflns_limit_h_min 0
_diffrn_reflns_limit_k_max 14
_diffrn_reflns_limit_k_min -14
_diffrn_reflns_limit_l_max 15
_diffrn_reflns_limit_l_min -15
_diffrn_reflns_number 4562
_diffrn_reflns_theta_max 22.5
_diffrn_standards_decay_% <1
_diffrn_standards_interval_count 97
_diffrn_standards_number 3
_exptl_absorpt_coefficient_mu 9.780
_exptl_absorpt_correction_T_max 0.947
_exptl_absorpt_correction_T_min 0.432
_exptl_absorpt_correction_type empirical
_exptl_crystal_colour green
_exptl_crystal_density_diffrn 1.945
_exptl_crystal_description needle
_exptl_crystal_size_max 0.5
_exptl_crystal_size_mid 0.3
_exptl_crystal_size_min 0.1
_refine_diff_density_max 0.89
_refine_diff_density_min -1.14
_refine_ls_extinction_method none
_refine_ls_goodness_of_fit_obs 1.218
_refine_ls_hydrogen_treatment noref
_refine_ls_number_parameters 292
_refine_ls_number_reflns 2708
_refine_ls_R_factor_obs 0.0350
_refine_ls_shift/esd_max 0.003
_refine_ls_structure_factor_coef F
_refine_ls_weighting_details 'w = 1/[\s^2^(F~o~)+0.00042F~o~^2^]'
_refine_ls_weighting_scheme calc
_refine_ls_wR_factor_obs 0.0395
_reflns_number_observed 2708
_reflns_number_total 2874
_reflns_observed_criterion F~o~^2^>3\s(F~o~)^2^
_cod_data_source_file mu1100.cif
_cod_data_source_block mu1100a
_cod_depositor_comments
;
The following automatic conversions were performed:

'_refine_ls_weighting_scheme' value '1/[\s^2^(F~o~)+0.00042F~o~^2^]'
was changed to 'calc'. New tag '_refine_ls_weighting_details' was
created. The value of the new tag was set to 'w =
1/[\s^2^(F~o~)+0.00042F~o~^2^]'.

Automatic conversion script
Id: cif_fix_values 3143 2015-03-26 13:38:13Z robertas 
;
_cod_original_cell_volume 1555.0(10)
_cod_database_code 2010321

loop_
_symmetry_equiv_pos_as_xyz
x,y,z
-x,-y,-z

loop_
_atom_site_label
_atom_site_fract_x
_atom_site_fract_y
_atom_site_fract_z
_atom_site_U_iso_or_equiv
Au(1) .27820(10) .21520(10) .25080(10) .0630(10)
Au(2) .0000 .0000 .0000 .0510(10)
Au(3) .5000 .5000 .5000 .0760(10)
S(1) .1317(3) .1174(2) .0590(3) .0720(10)
S(2) .0309(3) .0763(2) -.1641(2) .0720(10)
S(3) .5391(4) .4228(3) .3422(3) .097(2)
S(4) .3302(4) .6326(3) .4339(3) .0940(10)
P(1) .0615(3) .3148(3) .3069(3) .0740(10)
P(2) .4860(3) .0952(3) .2187(3) .0790(10)
C(1) .1871(12) .1890(8) -.0537(10) .067(5)
C(2) .1448(11) .1718(8) -.1497(9) .063(4)
C(3) .2758(14) .2660(10) -.0499(12) .085(6)
C(4) .3212(14) .3200(10) -.1364(14) .091(7)
C(5) .2828(15) .3038(10) -.2287(13) .098(7)
C(6) .1912(14) .2291(10) -.2358(10) .091(6)
C(7) -.0667(12) .2277(11) .3410(11) .091(6)
C(8) -.0249(16) .1369(13) .4145(15) .144(10)
C(9) .0749(17) .3924(14) .4175(14) .140(9)
C(10) .167(2) .3442(17) .4956(14) .181(13)
C(11) -.0259(18) .4269(13) .2207(18) .158(11)
C(12) -.053(2) .4001(16) .1291(14) .170(12)
C(13) .5756(18) .1037(15) .0851(14) .145(9)
C(14) .6390(17) .1988(13) .0609(15) .144(10)
C(15) .4500(19) -.0373(12) .2093(15) .156(10)
C(16) .361(2) -.0848(14) .283(2) .216(15)
C(17) .614(2) .0949(19) .3003(17) .207(14)
C(18) .5730(19) .1065(16) .4027(13) .143(10)
C(19) .4123(13) .5062(9) .2698(11) .079(6)
C(20) .3242(13) .5931(9) .3078(10) .075(5)
C(21) .2263(14) .6533(10) .2459(13) .084(6)
C(22) .2158(16) .6286(11) .1478(13) .095(7)
C(23) .3089(16) .5424(13) .1074(12) .100(7)
C(24) .4044(15) .4795(10) .1683(13) .091(6)
H(3) .3049 .2807 .0149 .103
H(4) .3831 .3715 -.1313 .106
H(5) .3171 .3426 -.2890 .116
H(6) .1608 .2180 -.3013 .112
H(7a) -.0861 .1988 .2791 .103
H(7b) -.1522 .2698 .3707 .103
H(8a) -.1007 .0950 .4269 .160
H(8b) -.0073 .1637 .4779 .160
H(8c) .0602 .0931 .3863 .160
H(9a) -.0198 .4100 .4508 .153
H(9b) .1091 .4568 .3912 .153
H(10a) .1635 .3937 .5483 .201
H(10b) .2629 .3267 .4651 .201
H(10c) .1337 .2803 .5251 .201
H(11a) .0361 .4798 .2095 .162
H(11b) -.1149 .4574 .2562 .162
H(12a) -.1002 .4621 .0929 .186
H(12b) -.1143 .3464 .1380 .186
H(12c) .0345 .3726 .0905 .186
H(13a) .5057 .1019 .0377 .147
H(13b) .6495 .0428 .0769 .147
H(14a) .6827 .1977 -.0084 .135
H(14b) .7100 .2016 .1070 .135
H(14c) .5663 .2607 .0678 .135
H(15a) .5409 -.0832 .2065 .173
H(15b) .4093 -.0375 .1453 .173
H(16a) .3553 -.1558 .2645 .238
H(16b) .2667 -.0431 .2872 .238
H(16c) .3981 -.0882 .3487 .238
H(17a) .6647 .1524 .2769 .211
H(17b) .6768 .0280 .2943 .211
H(18a) .6553 .1103 .4379 .164
H(18b) .5297 .0463 .4304 .164
H(18c) .5054 .1710 .4115 .164
H(21) .1642 .7142 .2734 .102
H(22) .1456 .6699 .1074 .116
H(23) .3074 .5262 .0371 .119
H(24) .4650 .4177 .1412 .106

loop_
_geom_angle_atom_site_label_1
_geom_angle_atom_site_label_2
_geom_angle_atom_site_label_3
_geom_angle
_geom_angle_publ_flag
P(1) Au(1) P(2) 169.90(10) yes
S(1) Au(2) S(2) 90.00(10) yes
S(1) Au(2) S(1a) 180.0 no
S(1) Au(2) S(2a) 90.00(10) no
S(1a) Au(2) S(2a) 90.00(10) no
S(3) Au(3) S(3a) 180.0 no
S(3) Au(3) S(4a) 90.40(10) no
S(3a) Au(3) S(4a) 89.60(10) no
Au(2) S(2) C(2) 102.9(4) no
Au(3) S(4) C(20) 103.0(4) no
Au(1) P(1) C(9) 112.4(5) no
Au(1) P(1) C(11) 119.9(6) no
C(9) P(1) C(11) 98.7(8) no
Au(1) P(2) C(15) 111.6(6) no
Au(1) P(2) C(17) 115.8(7) no
C(15) P(2) C(17) 110.3(10) no
S(1) C(1) C(3) 120.5(11) no
S(2) C(2) C(1) 121.7(8) no
C(1) C(2) C(6) 119.9(11) no
C(3) C(4) C(5) 122.2(14) no
C(2) C(6) C(5) 120.5(13) no
S(2) Au(2) S(1a) 90.00(10) no
S(2) Au(2) S(2a) 180.0 no
S(3) Au(3) S(4) 89.60(10) yes
S(4) Au(3) S(3a) 90.40(10) no
S(4) Au(3) S(4a) 180.0 no
Au(2) S(1) C(1) 103.3(4) no
Au(3) S(3) C(19) 102.2(5) no
Au(1) P(1) C(7) 109.4(4) no
C(7) P(1) C(9) 109.2(7) no
C(7) P(1) C(11) 106.6(7) no
Au(1) P(2) C(13) 115.6(5) no
C(13) P(2) C(15) 94.3(9) no
C(13) P(2) C(17) 107.0(9) no
S(1) C(1) C(2) 121.9(9) no
C(2) C(1) C(3) 117.6(11) no
S(2) C(2) C(6) 118.3(10) no
C(1) C(3) C(4) 120.9(15) no
C(4) C(5) C(6) 118.8(14) no
P(1) C(7) C(8) 116.3(10) no
P(1) C(9) C(10) 118.6(13) no
P(2) C(13) C(14) 114.1(14) no
P(2) C(17) C(18) 119.1(14) no
S(3) C(19) C(24) 117.4(9) no
S(4) C(20) C(19) 121.8(10) no
C(19) C(20) C(21) 119.4(13) no
C(21) C(22) C(23) 118.5(14) no
C(19) C(24) C(23) 120.1(12) no
P(1) C(11) C(12) 116.4(13) no
P(2) C(15) C(16) 122.2(15) no
S(3) C(19) C(20) 123.3(11) no
C(20) C(19) C(24) 119.3(12) no
S(4) C(20) C(21) 118.8(9) no
C(20) C(21) C(22) 122.3(12) no
C(22) C(23) C(24) 120.2(15) no

loop_
_geom_bond_atom_site_label_1
_geom_bond_atom_site_label_2
_geom_bond_site_symmetry_1
_geom_bond_site_symmetry_2
_geom_bond_distance
_geom_bond_publ_flag
Au(1) P(1) . . 2.315(3) yes
Au(1) P(2) . . 2.311(3) yes
Au(2) S(1) . . 2.317(3) yes
Au(2) S(2) . . 2.311(3) yes
Au(2) S(1a) . . 2.317(3) no
Au(3) S(3) . . 2.319(4) yes
Au(3) S(3a) . . 2.319(4) no
S(1) C(1) . . 1.762(12) no
S(3) C(19) . . 1.778(13) no
P(1) C(7) . . 1.784(14) no
P(1) C(11) . . 1.893(19) no
P(2) C(15) . . 1.786(17) no
C(1) C(2) . . 1.402(18) no
C(2) C(6) . . 1.377(17) no
C(4) C(5) . . 1.34(3) no
C(7) C(8) . . 1.48(2) no
C(11) C(12) . . 1.33(3) no
C(15) C(16) . . 1.40(3) no
C(19) C(20) . . 1.362(16) no
C(20) C(21) . . 1.397(19) no
C(22) C(23) . . 1.39(2) no
Au(2) S(2a) . . 2.311(3) no
Au(3) S(4) . . 2.324(3) yes
Au(3) S(4a) . . 2.324(3) no
S(2) C(2) . . 1.786(12) no
S(4) C(20) . . 1.769(14) no
P(1) C(9) . . 1.833(19) no
P(2) C(13) . . 1.873(18) no
P(2) C(17) . . 1.70(2) no
C(1) C(3) . . 1.400(18) no
C(3) C(4) . . 1.36(2) no
C(5) C(6) . . 1.40(2) no
(9) C(10) . . 1.45(3) no
C(13) C(14) . . 1.44(3) no
C(17) C(18) . . 1.37(3) no
C(19) C(24) . . 1.41(2) no
C(21) C(22) . . 1.36(2) no
C(23) C(24) . . 1.39(2) no
